data_8000562
loop_
_publ_author_name
'Lin, Jiawei'
'Liu, Kunjie'
'Ruan, Hang'
'Sun, Niu'
'Chen, Xin'
'Zhao, Jing'
'Guo, Zhongnan'
'Liu, Quanlin'
'Yuan, Wenxia'

_publ_section_title
;
 Zero-Dimensional Lead-Free Halide with Indirect Optical Gap and Enhanced
 Photoluminescence by Sb Doping.
;
_journal_name_full 'The journal of physical chemistry letters'
_journal_page_first 198
_journal_page_last 207
_journal_paper_doi 10.1021/acs.jpclett.1c03649
_journal_year 2021
_chemical_formula_moiety 'Cl6 In, 3(C7 H8 N3), H2 O'
_chemical_formula_sum 'C21 H26 Cl6 In N9 O'
_chemical_formula_weight 748.03
_space_group_crystal_system monoclinic
_space_group_IT_number 14
_space_group_name_Hall '-P 2yn'
_space_group_name_H-M_alt 'P 1 21/n 1'
_atom_sites_solution_hydrogens mixed
_atom_sites_solution_primary dual
_audit_creation_date 2021-07-19
_audit_creation_method
;
Olex2 1.2
(compiled 2018.05.29 svn.r3508 for OlexSys, GUI svn.r5506)
;
_cell_angle_alpha 90
_cell_angle_beta 105.1380(10)
_cell_angle_gamma 90
_cell_formula_units_Z 4
_cell_length_a 14.9918(4)
_cell_length_b 11.8909(4)
_cell_length_c 17.0091(5)
_cell_measurement_reflns_used 9965
_cell_measurement_temperature 150.0
_cell_measurement_theta_max 28.504
_cell_measurement_theta_min 2.714
_cell_volume 2926.93(15)
_computing_cell_refinement 'SAINT V8.40A (?, 2016)'
_computing_data_reduction 'SAINT V8.40A (?, 2016)'
_computing_molecular_graphics 'Olex2 (Dolomanov et al., 2009)'
_computing_publication_material 'Olex2 (Dolomanov et al., 2009)'
_computing_structure_refinement 'ShelXL (Sheldrick, 2015)'
_computing_structure_solution 'ShelXT (Sheldrick, 2015)'
_diffrn_ambient_temperature 150.0
_diffrn_detector 'CCD area detector'
_diffrn_detector_area_resol_mean 5.6
_diffrn_detector_type 'Bruker SMART CCD 6000 area detector'
_diffrn_measured_fraction_theta_full 0.998
_diffrn_measured_fraction_theta_max 0.999
_diffrn_measurement_device 'three-circle diffractometer'
_diffrn_measurement_device_type 'Bruker SMART CCD 1K'
_diffrn_measurement_method '\w scans'
_diffrn_radiation_monochromator graphite
_diffrn_radiation_probe x-ray
_diffrn_radiation_type MoK\a
_diffrn_radiation_wavelength 0.71073
_diffrn_reflns_av_R_equivalents 0.0459
_diffrn_reflns_av_unetI/netI 0.0274
_diffrn_reflns_Laue_measured_fraction_full 0.998
_diffrn_reflns_Laue_measured_fraction_max 0.999
_diffrn_reflns_limit_h_max 18
_diffrn_reflns_limit_h_min -18
_diffrn_reflns_limit_k_max 14
_diffrn_reflns_limit_k_min -14
_diffrn_reflns_limit_l_max 21
_diffrn_reflns_limit_l_min -21
_diffrn_reflns_number 45711
_diffrn_reflns_point_group_measured_fraction_full 0.998
_diffrn_reflns_point_group_measured_fraction_max 0.999
_diffrn_reflns_theta_full 25.242
_diffrn_reflns_theta_max 26.496
_diffrn_reflns_theta_min 2.105
_diffrn_source 'sealed X-ray tube'
_diffrn_source_target Mo
_exptl_absorpt_coefficient_mu 1.389
_exptl_absorpt_correction_T_max 0.7457
_exptl_absorpt_correction_T_min 0.6207
_exptl_absorpt_correction_type multi-scan
_exptl_absorpt_process_details
'SADABS-2016/2 (Bruker,2016/2) was used for absorption correction. wR2(int) was 0.0724 before and 0.0593 after correction. The Ratio of minimum to maximum transmission is 0.8324. The \l/2 correction factor is Not present.'
_exptl_crystal_colour 'clear colourless'
_exptl_crystal_colour_lustre clear
_exptl_crystal_colour_primary colourless
_exptl_crystal_density_diffrn 1.698
_exptl_crystal_description block
_exptl_crystal_F_000 1496
_exptl_crystal_size_max 0.65
_exptl_crystal_size_mid 0.58
_exptl_crystal_size_min 0.5
_refine_diff_density_max 0.515
_refine_diff_density_min -0.882
_refine_diff_density_rms 0.115
_refine_ls_extinction_coef 0.0396(8)
_refine_ls_extinction_expression Fc^*^=kFc[1+0.001xFc^2^\l^3^/sin(2\q)]^-1/4^
_refine_ls_extinction_method 'SHELXL-2014/7 (Sheldrick 2014'
_refine_ls_goodness_of_fit_ref 1.092
_refine_ls_hydrogen_treatment constr
_refine_ls_matrix_type full
_refine_ls_number_parameters 347
_refine_ls_number_reflns 6055
_refine_ls_number_restraints 0
_refine_ls_restrained_S_all 1.092
_refine_ls_R_factor_all 0.0295
_refine_ls_R_factor_gt 0.0284
_refine_ls_shift/su_max 0.003
_refine_ls_shift/su_mean 0.000
_refine_ls_structure_factor_coef Fsqd
_refine_ls_weighting_details 'w=1/[\s^2^(Fo^2^)+(0.0415P)^2^+1.1035P] where P=(Fo^2^+2Fc^2^)/3'
_refine_ls_weighting_scheme calc
_refine_ls_wR_factor_gt 0.0731
_refine_ls_wR_factor_ref 0.0743
_reflns_Friedel_coverage 0.000
_reflns_number_gt 5769
_reflns_number_total 6055
_reflns_threshold_expression 'I > 2\s(I)'
_cod_data_source_file jz1c03649_si_002.cif
_cod_data_source_block mo_20210429_bkd_ljw_1_2_0m
_cod_database_code 8000562
_shelx_shelxl_version_number 2014/7
_shelx_space_group_comment
;
The symmetry employed for this shelxl refinement is uniquely defined
by the following loop, which should always be used as a source of
symmetry information in preference to the above space-group names.
They are only intended as comments.
;
_shelx_estimated_absorpt_t_max 0.543
_shelx_estimated_absorpt_t_min 0.465
_olex2_refinement_description
;
1. Fixed Uiso
 At 1.2 times of:
  All C(H) groups, All N(H) groups, All N(H,H) groups
 At 1.5 times of:
  All O(H,H) groups
2.a Free rotating group:
 O1(H1C,H1D)
2.b Aromatic/amide H refined with riding coordinates:
 N9(H9), N3(H3), N8(H8), N6(H6A), N2(H2), N5(H5A), C20(H20), C17(H17),
 C19(H19), C6(H6), C13(H13), C10(H10), C18(H18), C3(H3A), C5(H5), C12(H12),
 C4(H4), C11(H11)
2.c X=CH2 refined with riding coordinates:
 N7(H7A,H7B), N1(H1A,H1B), N4(H4A,H4B)
;
_olex2_submission_special_instructions 'No special instructions were received'

loop_
_space_group_symop_operation_xyz
'x, y, z'
'-x+1/2, y+1/2, -z+1/2'
'-x, -y, -z'
'x-1/2, -y-1/2, z-1/2'

loop_
_atom_site_label
_atom_site_type_symbol
_atom_site_fract_x
_atom_site_fract_y
_atom_site_fract_z
_atom_site_U_iso_or_equiv
_atom_site_adp_type
_atom_site_occupancy
_atom_site_site_symmetry_order
_atom_site_calc_flag
_atom_site_refinement_flags_posn
_atom_site_refinement_flags_adp
_atom_site_refinement_flags_occupancy
_atom_site_disorder_assembly
_atom_site_disorder_group
In1 In 0.30159(2) 0.50104(2) 0.61458(2) 0.02756(8) Uani 1 1 d . . . . .
Cl1 Cl 0.12753(3) 0.53445(4) 0.54370(3) 0.03946(12) Uani 1 1 d . . . . .
Cl3 Cl 0.46826(3) 0.45713(4) 0.67749(3) 0.04106(12) Uani 1 1 d . . . . .
Cl4 Cl 0.33654(4) 0.70767(4) 0.64011(3) 0.04330(12) Uani 1 1 d . . . . .
Cl2 Cl 0.26685(3) 0.29798(4) 0.58430(3) 0.04465(13) Uani 1 1 d . . . . .
Cl6 Cl 0.33091(4) 0.52719(5) 0.47784(3) 0.04276(12) Uani 1 1 d . . . . .
Cl5 Cl 0.26405(4) 0.49236(4) 0.74820(3) 0.04575(14) Uani 1 1 d . . . . .
N9 N 0.08566(10) 0.26390(13) 0.28036(9) 0.0353(3) Uani 1 1 d . . . . .
H9 H 0.0367 0.2212 0.2619 0.042 Uiso 1 1 calc R . . . .
N3 N -0.04137(11) 0.86496(14) 0.34796(9) 0.0389(3) Uani 1 1 d . . . . .
H3 H -0.0830 0.8924 0.3059 0.047 Uiso 1 1 calc R . . . .
N8 N 0.18014(11) 0.38601(14) 0.35336(9) 0.0400(4) Uani 1 1 d . . . . .
H8 H 0.2035 0.4364 0.3910 0.048 Uiso 1 1 calc R . . . .
N6 N 0.57247(11) 0.17674(15) 0.50527(10) 0.0426(4) Uani 1 1 d . . . . .
H6A H 0.6122 0.1863 0.4758 0.051 Uiso 1 1 calc R . . . .
N7 N 0.03882(13) 0.35375(19) 0.38669(12) 0.0561(5) Uani 1 1 d . . . . .
H7A H -0.0139 0.3168 0.3758 0.067 Uiso 1 1 calc R . . . .
H7B H 0.0520 0.4027 0.4269 0.067 Uiso 1 1 calc R . . . .
O1 O -0.12395(13) 0.26369(19) 0.28879(15) 0.0772(6) Uani 1 1 d . . . . .
H1C H -0.1514 0.2027 0.2710 0.116 Uiso 1 1 d G . . . .
H1D H -0.1572 0.3191 0.2672 0.116 Uiso 1 1 d G . . . .
N2 N 0.03735(12) 0.74709(15) 0.43662(10) 0.0462(4) Uani 1 1 d . . . . .
H2 H 0.0560 0.6839 0.4627 0.055 Uiso 1 1 calc R . . . .
C21 C 0.16319(12) 0.26752(15) 0.24926(10) 0.0324(3) Uani 1 1 d . . . . .
N5 N 0.45507(12) 0.20274(15) 0.55543(11) 0.0476(4) Uani 1 1 d . . . . .
H5A H 0.4050 0.2322 0.5647 0.057 Uiso 1 1 calc R . . . .
C15 C 0.09806(13) 0.33581(16) 0.34265(11) 0.0375(4) Uani 1 1 d . . . . .
C16 C 0.22260(12) 0.34592(16) 0.29571(10) 0.0348(4) Uani 1 1 d . . . . .
C1 C -0.03306(13) 0.75673(17) 0.36937(12) 0.0402(4) Uani 1 1 d . . . . .
N1 N -0.08205(14) 0.67267(18) 0.32968(13) 0.0569(5) Uani 1 1 d . . . . .
H1A H -0.1251 0.6856 0.2844 0.068 Uiso 1 1 calc R . . . .
H1B H -0.0717 0.6036 0.3485 0.068 Uiso 1 1 calc R . . . .
C14 C 0.57589(13) 0.09128(16) 0.56177(12) 0.0402(4) Uani 1 1 d . . . . .
C7 C 0.02557(13) 0.92762(17) 0.40212(11) 0.0366(4) Uani 1 1 d . . . . .
C20 C 0.18398(14) 0.21070(16) 0.18568(11) 0.0394(4) Uani 1 1 d . . . . .
H20 H 0.1434 0.1563 0.1545 0.047 Uiso 1 1 calc R . . . .
N4 N 0.47351(14) 0.32953(18) 0.45440(14) 0.0622(5) Uani 1 1 d . . . . .
H4A H 0.4232 0.3671 0.4552 0.075 Uiso 1 1 calc R . . . .
H4B H 0.5068 0.3502 0.4212 0.075 Uiso 1 1 calc R . . . .
C2 C 0.07613(13) 0.85232(18) 0.45860(11) 0.0397(4) Uani 1 1 d . . . . .
C8 C 0.49905(12) 0.2424(2) 0.50278(12) 0.0442(5) Uani 1 1 d . . . . .
C9 C 0.50054(14) 0.10744(17) 0.59356(12) 0.0428(4) Uani 1 1 d . . . . .
C17 C 0.30576(13) 0.37339(19) 0.27953(13) 0.0450(4) Uani 1 1 d . . . . .
H17 H 0.3462 0.4281 0.3106 0.054 Uiso 1 1 calc R . . . .
C19 C 0.26760(15) 0.2376(2) 0.16985(13) 0.0497(5) Uani 1 1 d . . . . .
H19 H 0.2849 0.2007 0.1265 0.060 Uiso 1 1 calc R . . . .
C6 C 0.04522(17) 1.0412(2) 0.40653(14) 0.0489(5) Uani 1 1 d . . . . .
H6 H 0.0098 1.0930 0.3684 0.059 Uiso 1 1 calc R . . . .
C13 C 0.63744(19) 0.00451(18) 0.58781(17) 0.0520(6) Uani 1 1 d . . . . .
H13 H 0.6893 -0.0063 0.5664 0.062 Uiso 1 1 calc R . . . .
C10 C 0.48301(19) 0.0363(2) 0.65198(15) 0.0591(6) Uani 1 1 d . . . . .
H10 H 0.4314 0.0469 0.6738 0.071 Uiso 1 1 calc R . . . .
C18 C 0.32650(15) 0.3168(2) 0.21575(14) 0.0520(5) Uani 1 1 d . . . . .
H18 H 0.3831 0.3328 0.2029 0.062 Uiso 1 1 calc R . . . .
C3 C 0.14934(15) 0.8877(2) 0.52167(13) 0.0569(6) Uani 1 1 d . . . . .
H3A H 0.1839 0.8364 0.5607 0.068 Uiso 1 1 calc R . . . .
C5 C 0.11861(17) 1.0758(2) 0.46880(14) 0.0576(6) Uani 1 1 d . . . . .
H5 H 0.1346 1.1533 0.4732 0.069 Uiso 1 1 calc R . . . .
C12 C 0.6198(2) -0.0660(2) 0.64672(16) 0.0635(6) Uani 1 1 d . . . . .
H12 H 0.6611 -0.1264 0.6666 0.076 Uiso 1 1 calc R . . . .
C4 C 0.16968(19) 1.0012(2) 0.52501(17) 0.0608(7) Uani 1 1 d . . . . .
H4 H 0.2200 1.0285 0.5670 0.073 Uiso 1 1 calc R . . . .
C11 C 0.5449(2) -0.0513(2) 0.67708(16) 0.0675(7) Uani 1 1 d . . . . .
H11 H 0.5348 -0.1028 0.7166 0.081 Uiso 1 1 calc R . . . .

loop_
_atom_site_aniso_label
_atom_site_aniso_U_11
_atom_site_aniso_U_22
_atom_site_aniso_U_33
_atom_site_aniso_U_23
_atom_site_aniso_U_13
_atom_site_aniso_U_12
In1 0.02780(10) 0.02883(10) 0.02395(10) 0.00030(4) 0.00301(6) 0.00083(4)
Cl1 0.0288(2) 0.0393(2) 0.0453(3) 0.0053(2) 0.00081(18) 0.00642(17)
Cl3 0.0282(2) 0.0433(3) 0.0469(3) 0.0051(2) 0.00121(18) 0.00369(18)
Cl4 0.0494(3) 0.0293(2) 0.0490(3) -0.00312(18) 0.0089(2) -0.00095(18)
Cl2 0.0377(2) 0.0304(2) 0.0680(3) -0.0089(2) 0.0178(2) -0.00384(17)
Cl6 0.0469(3) 0.0551(3) 0.0254(2) -0.00007(19) 0.00794(19) -0.0140(2)
Cl5 0.0487(3) 0.0608(3) 0.0294(2) -0.00353(18) 0.0131(2) -0.0113(2)
N9 0.0322(7) 0.0409(8) 0.0319(7) -0.0037(6) 0.0067(6) -0.0077(6)
N3 0.0358(8) 0.0445(9) 0.0337(8) 0.0101(7) 0.0042(6) 0.0071(7)
N8 0.0404(8) 0.0442(9) 0.0339(8) -0.0118(7) 0.0067(6) -0.0081(7)
N6 0.0359(8) 0.0494(9) 0.0434(9) -0.0030(7) 0.0120(7) 0.0002(7)
N7 0.0495(10) 0.0732(13) 0.0514(10) -0.0182(9) 0.0234(8) -0.0070(9)
O1 0.0553(10) 0.0764(13) 0.0911(14) -0.0339(12) 0.0033(10) -0.0074(9)
N2 0.0468(9) 0.0465(10) 0.0461(9) 0.0199(8) 0.0137(7) 0.0138(8)
C21 0.0337(8) 0.0338(8) 0.0286(8) 0.0017(7) 0.0060(6) -0.0024(7)
N5 0.0384(8) 0.0454(9) 0.0618(11) -0.0162(8) 0.0180(8) 0.0011(7)
C15 0.0372(9) 0.0427(10) 0.0315(8) -0.0012(7) 0.0071(7) -0.0006(8)
C16 0.0342(9) 0.0376(9) 0.0306(8) 0.0004(7) 0.0047(7) -0.0030(7)
C1 0.0367(9) 0.0457(10) 0.0430(10) 0.0093(8) 0.0191(8) 0.0029(8)
N1 0.0539(11) 0.0528(11) 0.0667(12) 0.0050(9) 0.0203(9) -0.0085(9)
C14 0.0397(9) 0.0407(10) 0.0392(9) -0.0121(8) 0.0087(8) -0.0034(8)
C7 0.0368(9) 0.0451(10) 0.0284(8) 0.0068(7) 0.0094(7) 0.0070(8)
C20 0.0444(10) 0.0401(10) 0.0330(9) -0.0031(7) 0.0088(7) -0.0010(8)
N4 0.0479(11) 0.0525(11) 0.0787(14) 0.0105(10) 0.0034(10) 0.0000(9)
C2 0.0364(9) 0.0502(11) 0.0335(9) 0.0107(8) 0.0110(7) 0.0119(8)
C8 0.0344(10) 0.0406(11) 0.0531(13) -0.0089(8) 0.0036(9) -0.0043(7)
C9 0.0430(10) 0.0416(10) 0.0448(10) -0.0155(8) 0.0135(8) -0.0073(8)
C17 0.0369(10) 0.0509(11) 0.0457(10) 0.0021(9) 0.0078(8) -0.0099(8)
C19 0.0553(12) 0.0569(13) 0.0425(10) -0.0006(9) 0.0228(9) 0.0053(10)
C6 0.0595(13) 0.0445(11) 0.0428(11) 0.0058(9) 0.0134(10) 0.0035(10)
C13 0.0489(13) 0.0516(14) 0.0535(14) -0.0085(9) 0.0100(11) 0.0069(9)
C10 0.0626(15) 0.0660(15) 0.0546(13) -0.0154(12) 0.0257(12) -0.0186(12)
C18 0.0409(11) 0.0670(14) 0.0528(12) 0.0055(11) 0.0207(9) -0.0049(10)
C3 0.0415(11) 0.0896(19) 0.0358(10) 0.0107(11) 0.0033(8) 0.0176(11)
C5 0.0642(14) 0.0611(14) 0.0498(12) -0.0096(11) 0.0190(11) -0.0090(12)
C12 0.0736(17) 0.0484(13) 0.0601(15) 0.0013(11) 0.0024(12) 0.0020(12)
C4 0.0467(14) 0.092(2) 0.0416(13) -0.0124(11) 0.0082(11) -0.0061(11)
C11 0.0858(19) 0.0564(15) 0.0565(14) 0.0036(12) 0.0115(13) -0.0149(14)

loop_
_atom_type_symbol
_atom_type_description
_atom_type_scat_dispersion_real
_atom_type_scat_dispersion_imag
_atom_type_scat_source
C C 0.0033 0.0016 'International Tables Vol C Tables 4.2.6.8 and 6.1.1.4'
H H 0.0000 0.0000 'International Tables Vol C Tables 4.2.6.8 and 6.1.1.4'
Cl Cl 0.1484 0.1585 'International Tables Vol C Tables 4.2.6.8 and 6.1.1.4'
In In -0.7276 1.3100 'International Tables Vol C Tables 4.2.6.8 and 6.1.1.4'
N N 0.0061 0.0033 'International Tables Vol C Tables 4.2.6.8 and 6.1.1.4'
O O 0.0106 0.0060 'International Tables Vol C Tables 4.2.6.8 and 6.1.1.4'

loop_
_geom_angle_atom_site_label_1
_geom_angle_atom_site_label_2
_geom_angle_atom_site_label_3
_geom_angle
_geom_angle_site_symmetry_1
_geom_angle_site_symmetry_3
_geom_angle_publ_flag
Cl3 In1 Cl1 176.223(16) . . ?
Cl3 In1 Cl4 89.446(17) . . ?
Cl4 In1 Cl1 93.955(16) . . ?
Cl2 In1 Cl1 85.534(16) . . ?
Cl2 In1 Cl3 91.012(16) . . ?
Cl2 In1 Cl4 178.018(17) . . ?
Cl2 In1 Cl6 90.360(18) . . ?
Cl6 In1 Cl1 87.053(17) . . ?
Cl6 In1 Cl3 91.449(17) . . ?
Cl6 In1 Cl4 87.701(18) . . ?
Cl5 In1 Cl1 89.472(18) . . ?
Cl5 In1 Cl3 92.275(19) . . ?
Cl5 In1 Cl4 88.255(17) . . ?
Cl5 In1 Cl2 93.654(18) . . ?
Cl5 In1 Cl6 174.474(18) . . ?
C21 N9 H9 125.6 . . ?
C15 N9 H9 125.6 . . ?
C15 N9 C21 108.85(15) . . ?
C1 N3 H3 125.2 . . ?
C1 N3 C7 109.67(16) . . ?
C7 N3 H3 125.2 . . ?
C15 N8 H8 125.5 . . ?
C15 N8 C16 109.06(15) . . ?
C16 N8 H8 125.5 . . ?
C14 N6 H6A 125.4 . . ?
C8 N6 H6A 125.4 . . ?
C8 N6 C14 109.21(17) . . ?
H7A N7 H7B 120.0 . . ?
C15 N7 H7A 120.0 . . ?
C15 N7 H7B 120.0 . . ?
H1C O1 H1D 109.5 . . ?
C1 N2 H2 125.3 . . ?
C1 N2 C2 109.44(16) . . ?
C2 N2 H2 125.3 . . ?
C16 C21 N9 106.21(15) . . ?
C20 C21 N9 131.50(17) . . ?
C20 C21 C16 122.28(17) . . ?
C8 N5 H5A 125.2 . . ?
C8 N5 C9 109.50(17) . . ?
C9 N5 H5A 125.2 . . ?
N9 C15 N8 109.05(16) . . ?
N7 C15 N9 125.33(18) . . ?
N7 C15 N8 125.61(18) . . ?
C21 C16 N8 106.83(15) . . ?
C17 C16 N8 131.57(17) . . ?
C17 C16 C21 121.58(17) . . ?
N3 C1 N2 108.13(18) . . ?
N1 C1 N3 126.30(19) . . ?
N1 C1 N2 125.5(2) . . ?
C1 N1 H1A 120.0 . . ?
C1 N1 H1B 120.0 . . ?
H1A N1 H1B 120.0 . . ?
C9 C14 N6 106.34(17) . . ?
C13 C14 N6 132.1(2) . . ?
C13 C14 C9 121.6(2) . . ?
C2 C7 N3 106.44(18) . . ?
C6 C7 N3 131.93(17) . . ?
C6 C7 C2 121.62(19) . . ?
C21 C20 H20 121.9 . . ?
C21 C20 C19 116.15(18) . . ?
C19 C20 H20 121.9 . . ?
H4A N4 H4B 120.0 . . ?
C8 N4 H4A 120.0 . . ?
C8 N4 H4B 120.0 . . ?
C7 C2 N2 106.31(17) . . ?
C3 C2 N2 132.32(19) . . ?
C3 C2 C7 121.4(2) . . ?
N5 C8 N6 108.6(2) . . ?
N4 C8 N6 125.5(2) . . ?
N4 C8 N5 125.9(2) . . ?
C14 C9 N5 106.30(18) . . ?
C10 C9 N5 132.2(2) . . ?
C10 C9 C14 121.5(2) . . ?
C16 C17 H17 121.9 . . ?
C18 C17 C16 116.17(19) . . ?
C18 C17 H17 121.9 . . ?
C20 C19 H19 119.2 . . ?
C18 C19 C20 121.54(19) . . ?
C18 C19 H19 119.2 . . ?
C7 C6 H6 121.6 . . ?
C5 C6 C7 116.8(2) . . ?
C5 C6 H6 121.6 . . ?
C14 C13 H13 121.7 . . ?
C14 C13 C12 116.6(2) . . ?
C12 C13 H13 121.7 . . ?
C9 C10 H10 121.8 . . ?
C9 C10 C11 116.4(2) . . ?
C11 C10 H10 121.8 . . ?
C17 C18 C19 122.27(19) . . ?
C17 C18 H18 118.9 . . ?
C19 C18 H18 118.9 . . ?
C2 C3 H3A 121.6 . . ?
C4 C3 C2 116.8(2) . . ?
C4 C3 H3A 121.6 . . ?
C6 C5 H5 119.1 . . ?
C6 C5 C4 121.9(2) . . ?
C4 C5 H5 119.1 . . ?
C13 C12 H12 119.1 . . ?
C11 C12 C13 121.9(3) . . ?
C11 C12 H12 119.1 . . ?
C3 C4 H4 119.2 . . ?
C5 C4 C3 121.5(2) . . ?
C5 C4 H4 119.2 . . ?
C10 C11 H11 119.0 . . ?
C12 C11 C10 122.0(2) . . ?
C12 C11 H11 119.0 . . ?

loop_
_geom_bond_atom_site_label_1
_geom_bond_atom_site_label_2
_geom_bond_distance
_geom_bond_site_symmetry_2
_geom_bond_publ_flag
In1 Cl1 2.6035(4) . ?
In1 Cl3 2.5029(4) . ?
In1 Cl4 2.5261(5) . ?
In1 Cl2 2.4953(5) . ?
In1 Cl6 2.4967(5) . ?
In1 Cl5 2.4821(5) . ?
N9 H9 0.8800 . ?
N9 C21 1.398(2) . ?
N9 C15 1.336(2) . ?
N3 H3 0.8800 . ?
N3 C1 1.334(3) . ?
N3 C7 1.389(3) . ?
N8 H8 0.8800 . ?
N8 C15 1.337(2) . ?
N8 C16 1.386(2) . ?
N6 H6A 0.8800 . ?
N6 C14 1.390(3) . ?
N6 C8 1.341(3) . ?
N7 H7A 0.8800 . ?
N7 H7B 0.8800 . ?
N7 C15 1.320(2) . ?
O1 H1C 0.8498 . ?
O1 H1D 0.8497 . ?
N2 H2 0.8800 . ?
N2 C1 1.344(3) . ?
N2 C2 1.389(3) . ?
C21 C16 1.385(2) . ?
C21 C20 1.378(3) . ?
N5 H5A 0.8800 . ?
N5 C8 1.329(3) . ?
N5 C9 1.392(3) . ?
C16 C17 1.384(3) . ?
C1 N1 1.317(3) . ?
N1 H1A 0.8800 . ?
N1 H1B 0.8800 . ?
C14 C9 1.387(3) . ?
C14 C13 1.378(3) . ?
C7 C2 1.385(3) . ?
C7 C6 1.380(3) . ?
C20 H20 0.9500 . ?
C20 C19 1.387(3) . ?
N4 H4A 0.8800 . ?
N4 H4B 0.8800 . ?
N4 C8 1.316(3) . ?
C2 C3 1.385(3) . ?
C9 C10 1.381(3) . ?
C17 H17 0.9500 . ?
C17 C18 1.379(3) . ?
C19 H19 0.9500 . ?
C19 C18 1.385(3) . ?
C6 H6 0.9500 . ?
C6 C5 1.376(3) . ?
C13 H13 0.9500 . ?
C13 C12 1.384(4) . ?
C10 H10 0.9500 . ?
C10 C11 1.386(4) . ?
C18 H18 0.9500 . ?
C3 H3A 0.9500 . ?
C3 C4 1.382(4) . ?
C5 H5 0.9500 . ?
C5 C4 1.380(4) . ?
C12 H12 0.9500 . ?
C12 C11 1.365(4) . ?
C4 H4 0.9500 . ?
C11 H11 0.9500 . ?
